data_4020380
loop_
_publ_author_name
'Fangfang Jian'
'Pusu Zhao'
'Lan Zhang'
'Yuxia Hou'

_publ_section_title
;
 Synthesis of 2,3-Diaryltetrazole-5-thiones and Theoretical
 Studies on Atomic Charge Distributions of
 2,3-Diphenyltetrazole-5-thione
;
_journal_name_full 'Journal of Organic Chemistry'
_journal_page_first 8322
_journal_page_last 8326
_journal_paper_doi 10.1021/jo0504767
_journal_volume 70
_journal_year 2005
_chemical_formula_sum 'C13 H10 N4 S'
_chemical_formula_weight 254.31
_space_group_IT_number 15
_symmetry_cell_setting monoclinic
_symmetry_space_group_name_Hall '-C 2yc'
_symmetry_space_group_name_H-M 'C 1 2/c 1'
_cell_angle_alpha 90.00
_cell_angle_beta 97.27(3)
_cell_angle_gamma 90.00
_cell_formula_units_Z 4
_cell_length_a 14.755(3)
_cell_length_b 12.198(2)
_cell_length_c 6.9800(14)
_cell_measurement_temperature 293(2)
_cell_volume 1246.2(4)
_diffrn_ambient_temperature 293(2)
_exptl_crystal_density_diffrn 1.355
_cod_depositor_comments
;
The following automatic conversions were performed:
'_symmetry_cell_setting' value 'Monoclinic' changed to 'monoclinic'
according to '/home/saulius/struct/CIF-dictionaries/cif_core.dic'
dictionary named 'cif_core.dic' version 2.4.1 from 2010-06-29.

Automatic conversion script
Id: cif_fix_enum 1527 2010-12-29 10:47:43Z saulius 
;
_cod_original_sg_symbol_H-M 'C 2/c'
_cod_database_code 4020380

loop_
_symmetry_equiv_pos_as_xyz
'x, y, z'
'-x, y, -z+1/2'
'x+1/2, y+1/2, z'
'-x+1/2, y+1/2, -z+1/2'
'-x, -y, -z'
'x, -y, z-1/2'
'-x+1/2, -y+1/2, -z'
'x+1/2, -y+1/2, z-1/2'

loop_
_atom_site_label
_atom_site_type_symbol
_atom_site_fract_x
_atom_site_fract_y
_atom_site_fract_z
_atom_site_U_iso_or_equiv
_atom_site_adp_type
_atom_site_occupancy
_atom_site_symmetry_multiplicity
_atom_site_calc_flag
_atom_site_refinement_flags
_atom_site_disorder_assembly
_atom_site_disorder_group
S1 S 0.0000 0.14212(6) 0.2500 0.0447(3) Uani 1 2 d S . .
N1 N -0.07613(11) -0.06074(14) 0.2182(2) 0.0365(4) Uani 1 1 d . . .
N2 N -0.04553(10) -0.16204(13) 0.2305(2) 0.0334(4) Uani 1 1 d . . .
C1 C -0.10316(13) -0.25620(17) 0.1887(3) 0.0370(5) Uani 1 1 d . . .
C2 C -0.07936(15) -0.33665(18) 0.0670(3) 0.0449(6) Uani 1 1 d . . .
H2B H -0.0244 -0.3331 0.0150 0.054 Uiso 1 1 calc R . .
C3 C -0.13896(19) -0.4231(2) 0.0237(4) 0.0578(7) Uani 1 1 d . . .
H3A H -0.1234 -0.4795 -0.0556 0.069 Uiso 1 1 calc R . .
C4 C -0.22066(18) -0.4261(2) 0.0965(4) 0.0617(8) Uani 1 1 d . . .
H4A H -0.2607 -0.4841 0.0645 0.074 Uiso 1 1 calc R . .
C5 C -0.24422(16) -0.3447(2) 0.2162(4) 0.0591(8) Uani 1 1 d . . .
H5A H -0.3002 -0.3476 0.2642 0.071 Uiso 1 1 calc R . .
C6 C -0.18487(14) -0.25801(19) 0.2660(4) 0.0475(6) Uani 1 1 d . . .
H6A H -0.1997 -0.2029 0.3488 0.057 Uiso 1 1 calc R . .
C17 C 0.0000 0.0031(2) 0.2500 0.0327(7) Uani 1 2 d S . .

loop_
_atom_site_aniso_label
_atom_site_aniso_U_11
_atom_site_aniso_U_22
_atom_site_aniso_U_33
_atom_site_aniso_U_23
_atom_site_aniso_U_13
_atom_site_aniso_U_12
S1 0.0486(5) 0.0343(5) 0.0527(6) 0.000 0.0122(4) 0.000
N1 0.0317(9) 0.0350(10) 0.0427(11) 0.0004(8) 0.0042(8) 0.0010(8)
N2 0.0273(8) 0.0346(10) 0.0377(10) 0.0009(8) 0.0021(7) -0.0010(7)
C1 0.0319(11) 0.0368(12) 0.0400(13) 0.0056(10) -0.0046(9) -0.0043(9)
C2 0.0446(12) 0.0427(14) 0.0449(14) -0.0009(11) -0.0035(10) -0.0031(10)
C3 0.0665(17) 0.0481(15) 0.0537(16) -0.0036(12) -0.0127(13) -0.0100(13)
C4 0.0570(16) 0.0503(16) 0.070(2) 0.0132(14) -0.0220(14) -0.0202(13)
C5 0.0332(12) 0.0650(19) 0.0762(19) 0.0270(15) -0.0043(12) -0.0099(12)
C6 0.0358(12) 0.0489(14) 0.0579(15) 0.0095(12) 0.0057(11) -0.0002(10)
C17 0.0340(16) 0.0373(16) 0.0275(15) 0.000 0.0074(13) 0.000

loop_
_geom_bond_atom_site_label_1
_geom_bond_atom_site_label_2
_geom_bond_distance
_geom_bond_site_symmetry_2
_geom_bond_publ_flag
S1 C17 1.696(3) . ?
N1 N2 1.315(2) . ?
N1 C17 1.362(2) . ?
N2 N2 1.337(3) 2 ?
N2 C1 1.437(3) . ?
C1 C2 1.372(3) . ?
C1 C6 1.382(3) . ?
C2 C3 1.382(3) . ?
C3 C4 1.367(4) . ?
C4 C5 1.370(4) . ?
C5 C6 1.389(3) . ?
C17 N1 1.362(2) 2 ?
